data_1559228
loop_
_publ_author_name
'Schollmeyer, Dieter'
'Heidrich, Maximilian'
'Detert, Heiner'

_publ_section_title
;
 <i>rac</i>-(<i>E</i>,<i>trans</i>)-4-Bromo-10,10-dimethyl-9,11-dioxabicyclo[6.3.0]undec-4-ene
;
_journal_coeditor_code BT4098
_journal_issue 9
_journal_name_full IUCrData
_journal_page_first
;
;
_journal_paper_doi 10.1107/S2414314620013024
_journal_volume 5
_journal_year 2020
_chemical_formula_iupac 'C11 H17 Br O2'
_chemical_formula_moiety 'C11 H17 Br O2'
_chemical_formula_sum 'C11 H17 Br O2'
_chemical_formula_weight 261.15
_chemical_melting_point 313
_chemical_name_systematic <i>rac</i>-(<i>E</i>,<i>trans</i>)-4-Bromo-10,10-dimethyl-9,11-dioxabicyclo[6.3.0]undec-4-ene
_space_group_crystal_system triclinic
_space_group_IT_number 2
_space_group_name_Hall '-P 1'
_space_group_name_H-M_alt 'P -1'
_atom_sites_solution_hydrogens geom
_atom_sites_solution_primary dual
_audit_creation_method SHELXL-2018/3
_cell_angle_alpha 101.843(6)
_cell_angle_beta 90.893(6)
_cell_angle_gamma 104.642(6)
_cell_formula_units_Z 2
_cell_length_a 7.5770(6)
_cell_length_b 7.6838(6)
_cell_length_c 10.2038(8)
_cell_measurement_reflns_used 10380
_cell_measurement_temperature 120(2)
_cell_measurement_theta_max 28.39
_cell_measurement_theta_min 2.78
_cell_volume 561.11(8)
_computing_cell_refinement
;
<i>X-AREA Recipe</i> (Stoe & Cie, 2019)
;
_computing_data_collection
;
<i>X-AREA WinXpose</i> (Stoe & Cie, 2019)
;
_computing_data_reduction
;
<i>X-AREA Integrate</i> (Stoe & Cie, 2019)
;
_computing_molecular_graphics
;
Platon (Spek, 2020)
;
_computing_structure_refinement
;
<i>SHELXL2018/3</i> (Sheldrick, 2015)
;
_computing_structure_solution
;
SIR2004 (Burla <i>et al.</i>,  2005)
;
_diffrn_ambient_temperature 120(2)
_diffrn_detector_area_resol_mean 6.67
_diffrn_measured_fraction_theta_full 0.990
_diffrn_measured_fraction_theta_max 0.984
_diffrn_measurement_device_type 'Stoe IPDS 2T'
_diffrn_measurement_method 'rotation method, \w scans'
_diffrn_radiation_type MoK\a
_diffrn_radiation_wavelength 0.71073
_diffrn_reflns_av_R_equivalents 0.0181
_diffrn_reflns_av_unetI/netI 0.0177
_diffrn_reflns_limit_h_max 9
_diffrn_reflns_limit_h_min -9
_diffrn_reflns_limit_k_max 10
_diffrn_reflns_limit_k_min -9
_diffrn_reflns_limit_l_max 13
_diffrn_reflns_limit_l_min -13
_diffrn_reflns_number 4770
_diffrn_reflns_theta_full 25.242
_diffrn_reflns_theta_max 27.892
_diffrn_reflns_theta_min 2.806
_diffrn_source 'sealed X-ray tube, 12 x 0.4 mm long-fine focus'
_exptl_absorpt_coefficient_mu 3.636
_exptl_absorpt_correction_T_max 0.4597
_exptl_absorpt_correction_T_min 0.1948
_exptl_absorpt_correction_type integration
_exptl_absorpt_process_details
;
(X-RED32; Stoe & Cie, 2019)
;
_exptl_crystal_colour colourless
_exptl_crystal_density_diffrn 1.546
_exptl_crystal_description block
_exptl_crystal_F_000 268
_exptl_crystal_size_max 0.380
_exptl_crystal_size_mid 0.320
_exptl_crystal_size_min 0.280
_refine_diff_density_max 0.730
_refine_diff_density_min -0.472
_refine_ls_extinction_method none
_refine_ls_goodness_of_fit_ref 1.147
_refine_ls_hydrogen_treatment constr
_refine_ls_matrix_type full
_refine_ls_number_parameters 129
_refine_ls_number_reflns 2631
_refine_ls_number_restraints 0
_refine_ls_restrained_S_all 1.147
_refine_ls_R_factor_all 0.0371
_refine_ls_R_factor_gt 0.0337
_refine_ls_shift/su_max 0.000
_refine_ls_shift/su_mean 0.000
_refine_ls_structure_factor_coef Fsqd
_refine_ls_weighting_details 'w=1/[\s^2^(Fo^2^)+(0.0141P)^2^+2.0148P] where P=(Fo^2^+2Fc^2^)/3'
_refine_ls_weighting_scheme calc
_refine_ls_wR_factor_gt 0.0851
_refine_ls_wR_factor_ref 0.0871
_reflns_number_gt 2481
_reflns_number_total 2631
_reflns_threshold_expression 'I > 2\s(I)'
_cod_data_source_file bt4098sup1.cif
_cod_data_source_block I
_cod_database_code 1559228
_shelx_space_group_comment
;
The symmetry employed for this shelxl refinement is uniquely defined
by the following loop, which should always be used as a source of
symmetry information in preference to the above space-group names.
They are only intended as comments.
;
_shelx_estimated_absorpt_t_min 0.339
_shelx_estimated_absorpt_t_max 0.429

loop_
_space_group_symop_operation_xyz
'x, y, z'
'-x, -y, -z'

loop_
_atom_site_type_symbol
_atom_site_label
_atom_site_fract_x
_atom_site_fract_y
_atom_site_fract_z
_atom_site_U_iso_or_equiv
_atom_site_adp_type
_atom_site_calc_flag
_atom_site_occupancy
_atom_site_disorder_assembly
_atom_site_disorder_group
Br Br1 0.69071(4) 0.73859(5) 0.45594(3) 0.02384(10) Uani d 1 . .
C C1 0.5268(4) 0.7199(4) 0.3056(3) 0.0190(6) Uani d 1 . .
C C2 0.5275(4) 0.5685(4) 0.1873(3) 0.0213(6) Uani d 1 . .
H H2A 0.653108 0.553370 0.179600 0.026 Uiso calc 1 . .
H H2B 0.491553 0.603426 0.104621 0.026 Uiso calc 1 . .
C C3 0.3971(4) 0.3848(4) 0.1982(3) 0.0202(6) Uani d 1 . .
H H3A 0.383050 0.297930 0.110069 0.024 Uiso calc 1 . .
H H3B 0.453460 0.332706 0.263967 0.024 Uiso calc 1 . .
C C4 0.2085(4) 0.3970(4) 0.2404(3) 0.0186(6) Uani d 1 . .
H H4 0.217565 0.462069 0.336747 0.022 Uiso calc 1 . .
C C5 0.0995(4) 0.4826(4) 0.1559(3) 0.0191(6) Uani d 1 . .
H H5 0.143866 0.470280 0.063509 0.023 Uiso calc 1 . .
C C6 0.0962(4) 0.6811(4) 0.2095(3) 0.0216(6) Uani d 1 . .
H H6A 0.059598 0.693629 0.302984 0.026 Uiso calc 1 . .
H H6B 0.001262 0.708981 0.155601 0.026 Uiso calc 1 . .
C C7 0.2785(4) 0.8259(4) 0.2082(3) 0.0243(7) Uani d 1 . .
H H7A 0.329199 0.797994 0.119793 0.029 Uiso calc 1 . .
H H7B 0.254789 0.948843 0.219350 0.029 Uiso calc 1 . .
C C8 0.4184(4) 0.8321(4) 0.3168(3) 0.0219(6) Uani d 1 . .
H H8 0.429359 0.921776 0.398046 0.026 Uiso calc 1 . .
O O9 0.0976(3) 0.2121(3) 0.2245(2) 0.0214(5) Uani d 1 . .
C C10 -0.0876(4) 0.2202(4) 0.2147(3) 0.0208(6) Uani d 1 . .
O O11 -0.0850(3) 0.3686(3) 0.1490(3) 0.0252(5) Uani d 1 . .
C C12 -0.1986(4) 0.0422(5) 0.1258(4) 0.0260(7) Uani d 1 . .
H H12A -0.149514 0.026435 0.037059 0.039 Uiso calc 1 . .
H H12B -0.326342 0.046279 0.116452 0.039 Uiso calc 1 . .
H H12C -0.191901 -0.061399 0.166112 0.039 Uiso calc 1 . .
C C13 -0.1592(5) 0.2577(5) 0.3534(4) 0.0265(7) Uani d 1 . .
H H13A -0.081067 0.372480 0.407651 0.040 Uiso calc 1 . .
H H13B -0.158069 0.155628 0.397053 0.040 Uiso calc 1 . .
H H13C -0.284551 0.269087 0.344726 0.040 Uiso calc 1 . .

loop_
_atom_site_aniso_label
_atom_site_aniso_U_11
_atom_site_aniso_U_22
_atom_site_aniso_U_33
_atom_site_aniso_U_12
_atom_site_aniso_U_13
_atom_site_aniso_U_23
Br1 0.02067(16) 0.02777(17) 0.02333(17) 0.00805(12) -0.00350(11) 0.00432(12)
C1 0.0179(14) 0.0207(14) 0.0172(14) 0.0025(11) -0.0001(11) 0.0049(11)
C2 0.0169(14) 0.0223(15) 0.0221(15) 0.0023(11) 0.0036(11) 0.0026(12)
C3 0.0181(14) 0.0179(14) 0.0245(15) 0.0050(11) 0.0011(11) 0.0042(12)
C4 0.0162(14) 0.0169(14) 0.0228(15) 0.0034(11) -0.0005(11) 0.0056(11)
C5 0.0146(13) 0.0196(14) 0.0234(15) 0.0029(11) -0.0011(11) 0.0073(12)
C6 0.0194(14) 0.0219(15) 0.0249(16) 0.0077(12) -0.0029(12) 0.0055(12)
C7 0.0242(16) 0.0199(15) 0.0290(17) 0.0057(12) -0.0057(13) 0.0065(13)
C8 0.0198(15) 0.0172(14) 0.0253(16) 0.0014(11) -0.0019(12) 0.0019(12)
O9 0.0145(10) 0.0178(10) 0.0331(13) 0.0040(8) 0.0007(9) 0.0088(9)
C10 0.0142(13) 0.0214(15) 0.0281(16) 0.0042(11) -0.0002(11) 0.0088(12)
O11 0.0159(11) 0.0232(11) 0.0375(14) 0.0019(9) -0.0047(9) 0.0136(10)
C12 0.0197(15) 0.0251(16) 0.0309(18) 0.0017(12) 0.0003(13) 0.0064(13)
C13 0.0199(15) 0.0303(17) 0.0288(17) 0.0058(13) 0.0034(13) 0.0065(14)

loop_
_atom_type_symbol
_atom_type_description
_atom_type_scat_dispersion_real
_atom_type_scat_dispersion_imag
_atom_type_scat_source
C C 0.0033 0.0016 'International Tables Vol C Tables 4.2.6.8 and 6.1.1.4'
H H 0.0000 0.0000 'International Tables Vol C Tables 4.2.6.8 and 6.1.1.4'
O O 0.0106 0.0060 'International Tables Vol C Tables 4.2.6.8 and 6.1.1.4'
Br Br -0.2901 2.4595 'International Tables Vol C Tables 4.2.6.8 and 6.1.1.4'

loop_
_geom_angle_atom_site_label_1
_geom_angle_atom_site_label_2
_geom_angle_atom_site_label_3
_geom_angle_site_symmetry_1
_geom_angle_site_symmetry_3
_geom_angle
_geom_angle_publ_flag
C8 C1 C2 . . 125.9(3) ?
C8 C1 Br1 . . 118.7(2) ?
C2 C1 Br1 . . 115.3(2) ?
C1 C2 C3 . . 112.4(3) ?
C1 C2 H2A . . 109.1 ?
C3 C2 H2A . . 109.1 ?
C1 C2 H2B . . 109.1 ?
C3 C2 H2B . . 109.1 ?
H2A C2 H2B . . 107.9 ?
C4 C3 C2 . . 114.7(3) ?
C4 C3 H3A . . 108.6 ?
C2 C3 H3A . . 108.6 ?
C4 C3 H3B . . 108.6 ?
C2 C3 H3B . . 108.6 ?
H3A C3 H3B . . 107.6 ?
O9 C4 C3 . . 107.0(2) ?
O9 C4 C5 . . 103.2(2) ?
C3 C4 C5 . . 117.5(3) ?
O9 C4 H4 . . 109.6 ?
C3 C4 H4 . . 109.6 ?
C5 C4 H4 . . 109.6 ?
O11 C5 C6 . . 107.9(2) ?
O11 C5 C4 . . 103.7(2) ?
C6 C5 C4 . . 117.6(3) ?
O11 C5 H5 . . 109.1 ?
C6 C5 H5 . . 109.1 ?
C4 C5 H5 . . 109.1 ?
C5 C6 C7 . . 115.2(3) ?
C5 C6 H6A . . 108.5 ?
C7 C6 H6A . . 108.5 ?
C5 C6 H6B . . 108.5 ?
C7 C6 H6B . . 108.5 ?
H6A C6 H6B . . 107.5 ?
C8 C7 C6 . . 113.1(3) ?
C8 C7 H7A . . 109.0 ?
C6 C7 H7A . . 109.0 ?
C8 C7 H7B . . 109.0 ?
C6 C7 H7B . . 109.0 ?
H7A C7 H7B . . 107.8 ?
C1 C8 C7 . . 123.8(3) ?
C1 C8 H8 . . 118.1 ?
C7 C8 H8 . . 118.1 ?
C10 O9 C4 . . 106.7(2) ?
O9 C10 O11 . . 105.1(2) ?
O9 C10 C12 . . 108.3(3) ?
O11 C10 C12 . . 108.9(3) ?
O9 C10 C13 . . 110.8(3) ?
O11 C10 C13 . . 110.8(3) ?
C12 C10 C13 . . 112.7(3) ?
C10 O11 C5 . . 109.5(2) ?
C10 C12 H12A . . 109.5 ?
C10 C12 H12B . . 109.5 ?
H12A C12 H12B . . 109.5 ?
C10 C12 H12C . . 109.5 ?
H12A C12 H12C . . 109.5 ?
H12B C12 H12C . . 109.5 ?
C10 C13 H13A . . 109.5 ?
C10 C13 H13B . . 109.5 ?
H13A C13 H13B . . 109.5 ?
C10 C13 H13C . . 109.5 ?
H13A C13 H13C . . 109.5 ?
H13B C13 H13C . . 109.5 ?

loop_
_geom_bond_atom_site_label_1
_geom_bond_atom_site_label_2
_geom_bond_site_symmetry_2
_geom_bond_distance
_geom_bond_publ_flag
Br1 C1 . 1.917(3) ?
C1 C8 . 1.324(4) ?
C1 C2 . 1.496(4) ?
C2 C3 . 1.532(4) ?
C2 H2A . 0.9900 ?
C2 H2B . 0.9900 ?
C3 C4 . 1.519(4) ?
C3 H3A . 0.9900 ?
C3 H3B . 0.9900 ?
C4 O9 . 1.432(4) ?
C4 C5 . 1.531(4) ?
C4 H4 . 1.0000 ?
C5 O11 . 1.441(4) ?
C5 C6 . 1.518(4) ?
C5 H5 . 1.0000 ?
C6 C7 . 1.541(4) ?
C6 H6A . 0.9900 ?
C6 H6B . 0.9900 ?
C7 C8 . 1.507(4) ?
C7 H7A . 0.9900 ?
C7 H7B . 0.9900 ?
C8 H8 . 0.9500 ?
O9 C10 . 1.423(4) ?
C10 O11 . 1.433(4) ?
C10 C12 . 1.512(5) ?
C10 C13 . 1.521(5) ?
C12 H12A . 0.9800 ?
C12 H12B . 0.9800 ?
C12 H12C . 0.9800 ?
C13 H13A . 0.9800 ?
C13 H13B . 0.9800 ?
C13 H13C . 0.9800 ?

loop_
_geom_torsion_atom_site_label_1
_geom_torsion_atom_site_label_2
_geom_torsion_atom_site_label_3
_geom_torsion_atom_site_label_4
_geom_torsion_site_symmetry_1
_geom_torsion_site_symmetry_2
_geom_torsion_site_symmetry_3
_geom_torsion_site_symmetry_4
_geom_torsion
_geom_torsion_publ_flag
C8 C1 C2 C3 . . . . -90.1(4) ?
Br1 C1 C2 C3 . . . . 86.3(3) ?
C1 C2 C3 C4 . . . . 46.3(4) ?
C2 C3 C4 O9 . . . . 170.9(3) ?
C2 C3 C4 C5 . . . . 55.6(4) ?
O9 C4 C5 O11 . . . . 22.7(3) ?
C3 C4 C5 O11 . . . . 140.1(3) ?
O9 C4 C5 C6 . . . . 141.8(3) ?
C3 C4 C5 C6 . . . . -100.8(3) ?
O11 C5 C6 C7 . . . . -173.1(3) ?
C4 C5 C6 C7 . . . . 70.1(4) ?
C5 C6 C7 C8 . . . . -74.8(4) ?
C2 C1 C8 C7 . . . . -1.2(5) ?
Br1 C1 C8 C7 . . . . -177.4(2) ?
C6 C7 C8 C1 . . . . 83.7(4) ?
C3 C4 O9 C10 . . . . -158.8(2) ?
C5 C4 O9 C10 . . . . -34.3(3) ?
C4 O9 C10 O11 . . . . 32.6(3) ?
C4 O9 C10 C12 . . . . 148.9(3) ?
C4 O9 C10 C13 . . . . -87.1(3) ?
O9 C10 O11 C5 . . . . -17.2(3) ?
C12 C10 O11 C5 . . . . -133.1(3) ?
C13 C10 O11 C5 . . . . 102.5(3) ?
C6 C5 O11 C10 . . . . -129.1(3) ?
C4 C5 O11 C10 . . . . -3.6(3) ?

_cod_database_fobs_code 1559228
